data_7021685
loop_
_publ_author_name
'Kolay, Siddhartha'
'Wadawale, Amey'
'Das, Dasarathi'
'Kisan, Hemanta K.'
'Sunoj, Raghavan B.'
'Jain, Vimal K.'

_publ_section_title
;
 Cyclopalladation of dimesityl selenide: synthesis, reactivity, structural
 characterization, isolation of an intermediate complex with C-HPd
 intra-molecular interaction and computational studies.
;
_journal_issue 30
_journal_name_full 'Dalton transactions (Cambridge, England : 2003)'
_journal_page_first 10828
_journal_page_last 10837
_journal_paper_doi 10.1039/c3dt50935d
_journal_volume 42
_journal_year 2013
_chemical_formula_sum 'C36 H42 Cl2 Pd2 Se2'
_chemical_formula_weight 916.32
_chemical_name_systematic
;
 ?
;
_space_group_IT_number 14
_symmetry_cell_setting monoclinic
_symmetry_space_group_name_Hall '-P 2ybc'
_symmetry_space_group_name_H-M 'P 1 21/c 1'
_atom_sites_solution_hydrogens geom
_atom_sites_solution_primary direct
_atom_sites_solution_secondary difmap
_audit_creation_method SHELXL-97
_cell_angle_alpha 90.00
_cell_angle_beta 97.287(3)
_cell_angle_gamma 90.00
_cell_formula_units_Z 4
_cell_length_a 15.1293(5)
_cell_length_b 15.0902(5)
_cell_length_c 15.1702(4)
_cell_measurement_reflns_used 2219
_cell_measurement_temperature 100(2)
_cell_measurement_theta_max 66.4852
_cell_measurement_theta_min 4.1459
_cell_volume 3435.45(19)
_computing_cell_refinement
;
CrysAlisPro, Agilent Technologies,
Version 1.171.36.8 (release 13-04-2012 CrysAlis171 .NET)
(compiled Apr 13 2012,18:42:44)
;
_computing_data_collection
;
CrysAlisPro, Agilent Technologies,
Version 1.171.36.8 (release 13-04-2012 CrysAlis171 .NET)
(compiled Apr 13 2012,18:42:44)
;
_computing_data_reduction
;
CrysAlisPro, Agilent Technologies,
Version 1.171.36.8 (release 13-04-2012 CrysAlis171 .NET)
(compiled Apr 13 2012,18:42:44)
;
_computing_molecular_graphics 'Ortep 3 for Windows'
_computing_publication_material 'WinGX 1.70.01'
_computing_structure_refinement 'SHELXL-97 (Sheldrick, 1997)'
_computing_structure_solution SIR-92
_diffrn_ambient_temperature 100(2)
_diffrn_detector_area_resol_mean 16.2413
_diffrn_measured_fraction_theta_full 0.987
_diffrn_measured_fraction_theta_max 0.987
_diffrn_measurement_device_type 'SuperNova, Dual, Cu at zero, Eos'
_diffrn_measurement_method '\w scans'
_diffrn_radiation_monochromator mirror
_diffrn_radiation_source 'SuperNova (Cu) X-ray Source'
_diffrn_radiation_type CuK\a
_diffrn_radiation_wavelength 1.54184
_diffrn_reflns_av_R_equivalents 0.0477
_diffrn_reflns_av_sigmaI/netI 0.0825
_diffrn_reflns_limit_h_max 17
_diffrn_reflns_limit_h_min -18
_diffrn_reflns_limit_k_max 17
_diffrn_reflns_limit_k_min -17
_diffrn_reflns_limit_l_max 12
_diffrn_reflns_limit_l_min -18
_diffrn_reflns_number 10027
_diffrn_reflns_theta_full 66.63
_diffrn_reflns_theta_max 66.63
_diffrn_reflns_theta_min 4.15
_exptl_absorpt_coefficient_mu 12.475
_exptl_absorpt_correction_T_max 0.8854
_exptl_absorpt_correction_T_min 0.7060
_exptl_absorpt_correction_type gaussian
_exptl_absorpt_process_details
;
ABSORPTION CORRECTION (NUMERICAL) - 
(a) W. R. Busing and H. A. Levy, Acta Crystallogr. 1957, 10, 180-182. 
(b) P. Coppens, L. Leiserowitz and D. Rabinovich, 
Acta Crystallogr. 1965, 18, 1035-1038. 
;
_exptl_crystal_colour orange
_exptl_crystal_density_diffrn 1.772
_exptl_crystal_density_method 'not measured'
_exptl_crystal_description plate
_exptl_crystal_F_000 1808
_exptl_crystal_size_max 0.03
_exptl_crystal_size_mid 0.03
_exptl_crystal_size_min 0.01
_refine_diff_density_max 0.893
_refine_diff_density_min -0.826
_refine_diff_density_rms 0.140
_refine_ls_extinction_method none
_refine_ls_goodness_of_fit_ref 0.983
_refine_ls_hydrogen_treatment constr
_refine_ls_matrix_type full
_refine_ls_number_parameters 389
_refine_ls_number_reflns 5990
_refine_ls_number_restraints 0
_refine_ls_restrained_S_all 0.983
_refine_ls_R_factor_all 0.0723
_refine_ls_R_factor_gt 0.0446
_refine_ls_shift/su_max 0.001
_refine_ls_shift/su_mean 0.000
_refine_ls_structure_factor_coef Fsqd
_refine_ls_weighting_details 'calc w=1/[\s^2^(Fo^2^)+(0.0285P)^2^+0.0000P] where P=(Fo^2^+2Fc^2^)/3'
_refine_ls_weighting_scheme calc
_refine_ls_wR_factor_gt 0.0895
_refine_ls_wR_factor_ref 0.1016
_reflns_number_gt 4265
_reflns_number_total 5986
_reflns_threshold_expression >2sigma(I)
_cod_data_source_file c3dt50935d.txt
_cod_data_source_block sk2
_cod_original_cell_volume 3435.45(18)
_cod_database_code 7021685

loop_
_symmetry_equiv_pos_as_xyz
'x, y, z'
'-x, y+1/2, -z+1/2'
'-x, -y, -z'
'x, -y-1/2, z-1/2'

loop_
_atom_site_label
_atom_site_type_symbol
_atom_site_fract_x
_atom_site_fract_y
_atom_site_fract_z
_atom_site_U_iso_or_equiv
_atom_site_adp_type
_atom_site_occupancy
_atom_site_symmetry_multiplicity
_atom_site_calc_flag
_atom_site_refinement_flags
C1 C 0.7252(4) 0.8652(5) 0.5877(4) 0.0203(14) Uani 1 1 d .
C2 C 0.7387(5) 0.8323(5) 0.5050(5) 0.0254(15) Uani 1 1 d .
C3 C 0.6730(4) 0.7742(5) 0.4643(4) 0.0246(15) Uani 1 1 d .
H3 H 0.6796 0.7506 0.4075 0.030 Uiso 1 1 calc R
C4 C 0.5991(5) 0.7503(5) 0.5042(5) 0.0273(16) Uani 1 1 d .
C5 C 0.5912(5) 0.7848(6) 0.5888(5) 0.0311(18) Uani 1 1 d .
H5 H 0.5417 0.7674 0.6175 0.037 Uiso 1 1 calc R
C6 C 0.6525(5) 0.8427(5) 0.6318(5) 0.0294(17) Uani 1 1 d .
C7 C 0.8206(5) 0.8530(5) 0.4627(4) 0.0257(15) Uani 1 1 d .
H7A H 0.8016 0.8716 0.4006 0.031 Uiso 1 1 calc R
H7B H 0.8552 0.7976 0.4604 0.031 Uiso 1 1 calc R
C8 C 0.5269(5) 0.6927(6) 0.4586(5) 0.0345(18) Uani 1 1 d .
H8A H 0.4738 0.7287 0.4403 0.052 Uiso 1 1 calc R
H8B H 0.5123 0.6462 0.4995 0.052 Uiso 1 1 calc R
H8C H 0.5472 0.6654 0.4061 0.052 Uiso 1 1 calc R
C9 C 0.6419(5) 0.8799(6) 0.7214(5) 0.0350(19) Uani 1 1 d .
H9A H 0.6352 0.9444 0.7171 0.053 Uiso 1 1 calc R
H9B H 0.6947 0.8655 0.7633 0.053 Uiso 1 1 calc R
H9C H 0.5889 0.8542 0.7424 0.053 Uiso 1 1 calc R
C10 C 0.8707(4) 0.9088(5) 0.7407(4) 0.0197(14) Uani 1 1 d .
C11 C 0.8865(4) 0.9705(5) 0.8099(4) 0.0218(14) Uani 1 1 d .
C12 C 0.9343(4) 0.9421(5) 0.8890(4) 0.0236(15) Uani 1 1 d .
H12 H 0.9449 0.9827 0.9370 0.028 Uiso 1 1 calc R
C13 C 0.9672(4) 0.8565(5) 0.9004(4) 0.0205(14) Uani 1 1 d .
C14 C 0.9488(4) 0.7978(5) 0.8301(5) 0.0239(15) Uani 1 1 d .
H14 H 0.9695 0.7384 0.8373 0.029 Uiso 1 1 calc R
C15 C 0.9018(5) 0.8222(5) 0.7502(4) 0.0227(14) Uani 1 1 d .
C16 C 0.8553(5) 1.0660(5) 0.8015(5) 0.0337(18) Uani 1 1 d .
H16A H 0.8675 1.0955 0.8593 0.051 Uiso 1 1 calc R
H16B H 0.7911 1.0675 0.7815 0.051 Uiso 1 1 calc R
H16C H 0.8871 1.0968 0.7581 0.051 Uiso 1 1 calc R
C17 C 1.0228(5) 0.8274(5) 0.9842(5) 0.0288(16) Uani 1 1 d .
H17A H 1.0186 0.7629 0.9902 0.043 Uiso 1 1 calc R
H17B H 1.0011 0.8561 1.0353 0.043 Uiso 1 1 calc R
H17C H 1.0851 0.8441 0.9820 0.043 Uiso 1 1 calc R
C18 C 0.8876(5) 0.7534(5) 0.6775(5) 0.0314(17) Uani 1 1 d .
H18A H 0.8257 0.7328 0.6712 0.047 Uiso 1 1 calc R
H18B H 0.9277 0.7031 0.6927 0.047 Uiso 1 1 calc R
H18C H 0.9003 0.7795 0.6213 0.047 Uiso 1 1 calc R
C19 C 0.2542(4) 0.5510(5) 0.1804(4) 0.0238(15) Uani 1 1 d .
C20 C 0.3099(4) 0.4878(5) 0.2228(4) 0.0232(15) Uani 1 1 d .
C21 C 0.2858(5) 0.4511(5) 0.3007(4) 0.0246(15) Uani 1 1 d .
H21 H 0.3227 0.4071 0.3312 0.030 Uiso 1 1 calc R
C22 C 0.2089(5) 0.4775(5) 0.3347(5) 0.0284(16) Uani 1 1 d .
C23 C 0.1553(5) 0.5422(5) 0.2886(5) 0.0292(17) Uani 1 1 d .
H23 H 0.1030 0.5612 0.3117 0.035 Uiso 1 1 calc R
C24 C 0.1761(5) 0.5799(5) 0.2094(5) 0.0307(17) Uani 1 1 d .
C25 C 0.3957(5) 0.4616(5) 0.1893(5) 0.0282(16) Uani 1 1 d .
H25A H 0.3972 0.3962 0.1856 0.034 Uiso 1 1 calc R
H25B H 0.4456 0.4799 0.2343 0.034 Uiso 1 1 calc R
C26 C 0.1830(6) 0.4409(6) 0.4199(5) 0.042(2) Uani 1 1 d .
H26A H 0.2214 0.3904 0.4393 0.063 Uiso 1 1 calc R
H26B H 0.1207 0.4214 0.4103 0.063 Uiso 1 1 calc R
H26C H 0.1900 0.4870 0.4658 0.063 Uiso 1 1 calc R
C27 C 0.1164(5) 0.6484(6) 0.1617(5) 0.0349(18) Uani 1 1 d .
H27A H 0.1394 0.7076 0.1783 0.052 Uiso 1 1 calc R
H27B H 0.0562 0.6422 0.1782 0.052 Uiso 1 1 calc R
H27C H 0.1146 0.6403 0.0974 0.052 Uiso 1 1 calc R
C28 C 0.3089(4) 0.7119(5) 0.0744(4) 0.0220(14) Uani 1 1 d .
C29 C 0.2800(4) 0.7598(5) -0.0022(5) 0.0236(15) Uani 1 1 d .
C30 C 0.3000(5) 0.8506(5) -0.0019(5) 0.0287(16) Uani 1 1 d .
H30 H 0.2819 0.8847 -0.0537 0.034 Uiso 1 1 calc R
C31 C 0.3459(5) 0.8922(5) 0.0726(5) 0.0317(17) Uani 1 1 d .
C32 C 0.3712(5) 0.8409(5) 0.1473(5) 0.0299(17) Uani 1 1 d .
H32 H 0.4014 0.8690 0.1986 0.036 Uiso 1 1 calc R
C33 C 0.3548(4) 0.7512(5) 0.1510(5) 0.0244(15) Uani 1 1 d .
C34 C 0.2308(5) 0.7186(5) -0.0849(5) 0.0307(17) Uani 1 1 d .
H34A H 0.2142 0.7649 -0.1292 0.046 Uiso 1 1 calc R
H34B H 0.1769 0.6891 -0.0700 0.046 Uiso 1 1 calc R
H34C H 0.2694 0.6752 -0.1091 0.046 Uiso 1 1 calc R
C35 C 0.3694(7) 0.9886(6) 0.0698(6) 0.052(3) Uani 1 1 d .
H35A H 0.3194 1.0242 0.0850 0.079 Uiso 1 1 calc R
H35B H 0.3820 1.0041 0.0099 0.079 Uiso 1 1 calc R
H35C H 0.4222 1.0003 0.1126 0.079 Uiso 1 1 calc R
C36 C 0.3900(5) 0.7021(5) 0.2345(5) 0.0306(17) Uani 1 1 d .
H36A H 0.4314 0.7403 0.2722 0.046 Uiso 1 1 calc R
H36B H 0.4213 0.6486 0.2189 0.046 Uiso 1 1 calc R
H36C H 0.3404 0.6855 0.2667 0.046 Uiso 1 1 calc R
Cl1 Cl 1.00428(12) 1.06294(12) 0.59307(11) 0.0282(4) Uani 1 1 d .
Cl2 Cl 0.44631(12) 0.57079(12) -0.07735(11) 0.0295(4) Uani 1 1 d .
Se1 Se 0.80719(5) 0.95631(5) 0.63114(4) 0.02115(16) Uani 1 1 d .
Se2 Se 0.28345(5) 0.58552(5) 0.06542(5) 0.02130(16) Uani 1 1 d .
Pd1 Pd 0.90312(3) 0.94722(3) 0.52168(3) 0.02122(12) Uani 1 1 d .
Pd2 Pd 0.41928(3) 0.51131(4) 0.06950(3) 0.02280(12) Uani 1 1 d .

loop_
_atom_site_aniso_label
_atom_site_aniso_U_11
_atom_site_aniso_U_22
_atom_site_aniso_U_33
_atom_site_aniso_U_23
_atom_site_aniso_U_13
_atom_site_aniso_U_12
C1 0.020(3) 0.025(4) 0.016(3) 0.002(3) 0.004(3) 0.005(3)
C2 0.026(4) 0.023(4) 0.028(4) 0.002(3) 0.005(3) 0.008(3)
C3 0.026(4) 0.031(4) 0.017(3) -0.001(3) 0.001(3) 0.005(3)
C4 0.025(4) 0.027(4) 0.028(4) -0.004(3) -0.003(3) 0.001(3)
C5 0.021(4) 0.045(5) 0.026(4) -0.004(3) 0.001(3) 0.001(3)
C6 0.027(4) 0.038(5) 0.023(4) -0.003(3) 0.002(3) 0.005(3)
C7 0.028(4) 0.027(4) 0.023(3) -0.003(3) 0.005(3) -0.002(3)
C8 0.024(4) 0.046(5) 0.034(4) -0.009(4) 0.006(3) -0.006(3)
C9 0.027(4) 0.053(6) 0.026(4) -0.006(4) 0.007(3) -0.001(4)
C10 0.015(3) 0.025(4) 0.020(3) 0.003(3) 0.007(3) -0.002(3)
C11 0.019(3) 0.023(4) 0.024(3) 0.005(3) 0.004(3) 0.004(3)
C12 0.020(3) 0.033(4) 0.017(3) -0.001(3) 0.001(3) 0.000(3)
C13 0.016(3) 0.026(4) 0.021(3) 0.003(3) 0.008(3) -0.004(3)
C14 0.023(3) 0.020(4) 0.030(4) 0.007(3) 0.009(3) 0.002(3)
C15 0.025(4) 0.023(4) 0.021(3) 0.004(3) 0.007(3) -0.004(3)
C16 0.048(5) 0.025(4) 0.024(4) -0.001(3) -0.012(3) 0.011(3)
C17 0.026(4) 0.032(4) 0.029(4) 0.007(3) 0.005(3) 0.007(3)
C18 0.036(4) 0.022(4) 0.036(4) -0.001(3) 0.001(3) 0.003(3)
C19 0.019(3) 0.028(4) 0.025(3) -0.008(3) 0.006(3) -0.001(3)
C20 0.020(3) 0.024(4) 0.026(3) -0.010(3) 0.004(3) 0.001(3)
C21 0.027(4) 0.025(4) 0.022(3) 0.001(3) 0.007(3) -0.005(3)
C22 0.042(4) 0.021(4) 0.022(3) -0.004(3) 0.005(3) -0.009(3)
C23 0.026(4) 0.036(5) 0.029(4) -0.010(3) 0.016(3) -0.007(3)
C24 0.026(4) 0.033(4) 0.032(4) -0.003(3) 0.003(3) -0.005(3)
C25 0.029(4) 0.027(4) 0.031(4) -0.004(3) 0.013(3) 0.005(3)
C26 0.059(5) 0.044(6) 0.028(4) -0.005(4) 0.020(4) -0.017(4)
C27 0.021(4) 0.040(5) 0.046(5) 0.003(4) 0.013(3) 0.010(3)
C28 0.017(3) 0.026(4) 0.024(3) -0.004(3) 0.007(3) 0.001(3)
C29 0.019(3) 0.024(4) 0.029(4) -0.001(3) 0.006(3) 0.003(3)
C30 0.034(4) 0.022(4) 0.029(4) 0.006(3) 0.000(3) 0.008(3)
C31 0.029(4) 0.027(4) 0.038(4) 0.004(3) -0.001(3) -0.002(3)
C32 0.036(4) 0.024(4) 0.028(4) -0.004(3) 0.000(3) -0.005(3)
C33 0.018(3) 0.028(4) 0.027(4) -0.005(3) 0.004(3) 0.003(3)
C34 0.031(4) 0.034(5) 0.026(4) 0.005(3) 0.002(3) 0.004(3)
C35 0.068(6) 0.035(5) 0.051(5) -0.002(4) -0.006(5) -0.011(5)
C36 0.028(4) 0.038(5) 0.024(4) 0.000(3) -0.002(3) 0.000(3)
Cl1 0.0364(9) 0.0270(9) 0.0244(8) -0.0073(7) 0.0158(7) -0.0086(7)
Cl2 0.0315(9) 0.0300(10) 0.0300(8) 0.0072(7) 0.0157(7) 0.0111(7)
Se1 0.0242(4) 0.0235(4) 0.0161(3) -0.0005(3) 0.0037(3) 0.0032(3)
Se2 0.0206(3) 0.0241(4) 0.0201(3) -0.0019(3) 0.0061(3) 0.0003(3)
Pd1 0.0273(3) 0.0202(3) 0.0172(2) 0.00028(19) 0.00703(19) -0.0013(2)
Pd2 0.0240(3) 0.0225(3) 0.0241(2) -0.0003(2) 0.01149(19) 0.0038(2)

loop_
_atom_type_symbol
_atom_type_description
_atom_type_scat_dispersion_real
_atom_type_scat_dispersion_imag
_atom_type_scat_source
C C 0.0181 0.0091 'International Tables Vol C Tables 4.2.6.8 and 6.1.1.4'
H H 0.0000 0.0000 'International Tables Vol C Tables 4.2.6.8 and 6.1.1.4'
Cl Cl 0.3639 0.7018 'International Tables Vol C Tables 4.2.6.8 and 6.1.1.4'
Se Se -0.7943 1.1372 'International Tables Vol C Tables 4.2.6.8 and 6.1.1.4'
Pd Pd 0.1215 3.9337 'International Tables Vol C Tables 4.2.6.8 and 6.1.1.4'

loop_
_geom_angle_atom_site_label_1
_geom_angle_atom_site_label_2
_geom_angle_atom_site_label_3
_geom_angle
_geom_angle_site_symmetry_1
_geom_angle_site_symmetry_3
C2 C1 C6 124.0(7) . .
C2 C1 Se1 113.9(5) . .
C6 C1 Se1 121.6(5) . .
C1 C2 C3 116.3(7) . .
C1 C2 C7 122.5(7) . .
C3 C2 C7 121.2(6) . .
C4 C3 C2 122.3(7) . .
C4 C3 H3 118.8 . .
C2 C3 H3 118.8 . .
C3 C4 C5 118.0(7) . .
C3 C4 C8 122.2(7) . .
C5 C4 C8 119.7(7) . .
C6 C5 C4 122.5(7) . .
C6 C5 H5 118.7 . .
C4 C5 H5 118.7 . .
C5 C6 C1 116.8(7) . .
C5 C6 C9 121.6(7) . .
C1 C6 C9 121.6(7) . .
C2 C7 Pd1 117.0(5) . .
C2 C7 H7A 108.0 . .
Pd1 C7 H7A 108.0 . .
C2 C7 H7B 108.0 . .
Pd1 C7 H7B 108.0 . .
H7A C7 H7B 107.3 . .
C4 C8 H8A 109.5 . .
C4 C8 H8B 109.5 . .
H8A C8 H8B 109.5 . .
C4 C8 H8C 109.5 . .
H8A C8 H8C 109.5 . .
H8B C8 H8C 109.5 . .
C6 C9 H9A 109.5 . .
C6 C9 H9B 109.5 . .
H9A C9 H9B 109.5 . .
C6 C9 H9C 109.5 . .
H9A C9 H9C 109.5 . .
H9B C9 H9C 109.5 . .
C15 C10 C11 121.6(6) . .
C15 C10 Se1 123.9(5) . .
C11 C10 Se1 114.4(5) . .
C12 C11 C10 117.6(7) . .
C12 C11 C16 119.3(6) . .
C10 C11 C16 123.1(6) . .
C13 C12 C11 122.3(7) . .
C13 C12 H12 118.8 . .
C11 C12 H12 118.8 . .
C12 C13 C14 117.7(6) . .
C12 C13 C17 122.2(6) . .
C14 C13 C17 120.1(7) . .
C15 C14 C13 122.4(7) . .
C15 C14 H14 118.8 . .
C13 C14 H14 118.8 . .
C14 C15 C10 118.3(7) . .
C14 C15 C18 117.9(7) . .
C10 C15 C18 123.8(6) . .
C11 C16 H16A 109.5 . .
C11 C16 H16B 109.5 . .
H16A C16 H16B 109.5 . .
C11 C16 H16C 109.5 . .
H16A C16 H16C 109.5 . .
H16B C16 H16C 109.5 . .
C13 C17 H17A 109.5 . .
C13 C17 H17B 109.5 . .
H17A C17 H17B 109.5 . .
C13 C17 H17C 109.5 . .
H17A C17 H17C 109.5 . .
H17B C17 H17C 109.5 . .
C15 C18 H18A 109.5 . .
C15 C18 H18B 109.5 . .
H18A C18 H18B 109.5 . .
C15 C18 H18C 109.5 . .
H18A C18 H18C 109.5 . .
H18B C18 H18C 109.5 . .
C20 C19 C24 124.5(7) . .
C20 C19 Se2 114.4(5) . .
C24 C19 Se2 120.4(6) . .
C19 C20 C21 117.4(6) . .
C19 C20 C25 121.8(7) . .
C21 C20 C25 120.7(7) . .
C22 C21 C20 121.5(7) . .
C22 C21 H21 119.3 . .
C20 C21 H21 119.3 . .
C21 C22 C23 118.3(7) . .
C21 C22 C26 122.4(7) . .
C23 C22 C26 119.3(7) . .
C22 C23 C24 122.2(7) . .
C22 C23 H23 118.9 . .
C24 C23 H23 118.9 . .
C19 C24 C23 116.0(7) . .
C19 C24 C27 123.5(7) . .
C23 C24 C27 120.5(7) . .
C20 C25 Pd2 117.4(5) . .
C20 C25 H25A 108.0 . .
Pd2 C25 H25A 108.0 . .
C20 C25 H25B 108.0 . .
Pd2 C25 H25B 108.0 . .
H25A C25 H25B 107.2 . .
C22 C26 H26A 109.5 . .
C22 C26 H26B 109.5 . .
H26A C26 H26B 109.5 . .
C22 C26 H26C 109.5 . .
H26A C26 H26C 109.5 . .
H26B C26 H26C 109.5 . .
C24 C27 H27A 109.5 . .
C24 C27 H27B 109.5 . .
H27A C27 H27B 109.5 . .
C24 C27 H27C 109.5 . .
H27A C27 H27C 109.5 . .
H27B C27 H27C 109.5 . .
C29 C28 C33 122.7(7) . .
C29 C28 Se2 114.3(5) . .
C33 C28 Se2 123.0(5) . .
C28 C29 C30 117.4(7) . .
C28 C29 C34 123.4(7) . .
C30 C29 C34 119.2(6) . .
C31 C30 C29 121.7(7) . .
C31 C30 H30 119.1 . .
C29 C30 H30 119.1 . .
C32 C31 C30 117.8(7) . .
C32 C31 C35 121.6(7) . .
C30 C31 C35 120.5(7) . .
C33 C32 C31 123.3(7) . .
C33 C32 H32 118.3 . .
C31 C32 H32 118.3 . .
C32 C33 C28 117.0(7) . .
C32 C33 C36 118.1(7) . .
C28 C33 C36 124.9(7) . .
C29 C34 H34A 109.5 . .
C29 C34 H34B 109.5 . .
H34A C34 H34B 109.5 . .
C29 C34 H34C 109.5 . .
H34A C34 H34C 109.5 . .
H34B C34 H34C 109.5 . .
C31 C35 H35A 109.5 . .
C31 C35 H35B 109.5 . .
H35A C35 H35B 109.5 . .
C31 C35 H35C 109.5 . .
H35A C35 H35C 109.5 . .
H35B C35 H35C 109.5 . .
C33 C36 H36A 109.5 . .
C33 C36 H36B 109.5 . .
H36A C36 H36B 109.5 . .
C33 C36 H36C 109.5 . .
H36A C36 H36C 109.5 . .
H36B C36 H36C 109.5 . .
Pd1 Cl1 Pd1 91.33(6) 3_776 .
Pd2 Cl2 Pd2 90.22(6) 3_665 .
C1 Se1 C10 104.9(3) . .
C1 Se1 Pd1 98.5(2) . .
C10 Se1 Pd1 107.49(19) . .
C19 Se2 C28 105.5(3) . .
C19 Se2 Pd2 98.6(2) . .
C28 Se2 Pd2 107.62(19) . .
C7 Pd1 Se1 87.22(19) . .
C7 Pd1 Cl1 91.1(2) . 3_776
Se1 Pd1 Cl1 177.92(5) . 3_776
C7 Pd1 Cl1 179.7(2) . .
Se1 Pd1 Cl1 93.02(4) . .
Cl1 Pd1 Cl1 88.67(6) 3_776 .
C25 Pd2 Se2 87.0(2) . .
C25 Pd2 Cl2 90.5(2) . 3_665
Se2 Pd2 Cl2 176.84(5) . 3_665
C25 Pd2 Cl2 179.3(2) . .
Se2 Pd2 Cl2 92.72(5) . .
Cl2 Pd2 Cl2 89.78(6) 3_665 .

loop_
_geom_bond_atom_site_label_1
_geom_bond_atom_site_label_2
_geom_bond_distance
_geom_bond_site_symmetry_2
C1 C2 1.388(10) .
C1 C6 1.398(10) .
C1 Se1 1.912(7) .
C2 C3 1.408(10) .
C2 C7 1.499(10) .
C3 C4 1.384(10) .
C3 H3 0.9500 .
C4 C5 1.404(10) .
C4 C8 1.496(10) .
C5 C6 1.378(10) .
C5 H5 0.9500 .
C6 C9 1.498(10) .
C7 Pd1 2.024(7) .
C7 H7A 0.9900 .
C7 H7B 0.9900 .
C8 H8A 0.9800 .
C8 H8B 0.9800 .
C8 H8C 0.9800 .
C9 H9A 0.9800 .
C9 H9B 0.9800 .
C9 H9C 0.9800 .
C10 C15 1.390(10) .
C10 C11 1.401(10) .
C10 Se1 1.948(6) .
C11 C12 1.388(9) .
C11 C16 1.517(9) .
C12 C13 1.387(10) .
C12 H12 0.9500 .
C13 C14 1.388(10) .
C13 C17 1.499(9) .
C14 C15 1.375(9) .
C14 H14 0.9500 .
C15 C18 1.512(10) .
C16 H16A 0.9800 .
C16 H16B 0.9800 .
C16 H16C 0.9800 .
C17 H17A 0.9800 .
C17 H17B 0.9800 .
C17 H17C 0.9800 .
C18 H18A 0.9800 .
C18 H18B 0.9800 .
C18 H18C 0.9800 .
C19 C20 1.376(10) .
C19 C24 1.383(10) .
C19 Se2 1.925(7) .
C20 C21 1.395(10) .
C20 C25 1.506(9) .
C21 C22 1.389(10) .
C21 H21 0.9500 .
C22 C23 1.400(11) .
C22 C26 1.503(10) .
C23 C24 1.401(10) .
C23 H23 0.9500 .
C24 C27 1.497(10) .
C25 Pd2 2.039(7) .
C25 H25A 0.9900 .
C25 H25B 0.9900 .
C26 H26A 0.9800 .
C26 H26B 0.9800 .
C26 H26C 0.9800 .
C27 H27A 0.9800 .
C27 H27B 0.9800 .
C27 H27C 0.9800 .
C28 C29 1.392(10) .
C28 C33 1.406(9) .
C28 Se2 1.946(7) .
C29 C30 1.404(10) .
C29 C34 1.509(9) .
C30 C31 1.398(10) .
C30 H30 0.9500 .
C31 C32 1.385(10) .
C31 C35 1.498(11) .
C32 C33 1.379(10) .
C32 H32 0.9500 .
C33 C36 1.506(9) .
C34 H34A 0.9800 .
C34 H34B 0.9800 .
C34 H34C 0.9800 .
C35 H35A 0.9800 .
C35 H35B 0.9800 .
C35 H35C 0.9800 .
C36 H36A 0.9800 .
C36 H36B 0.9800 .
C36 H36C 0.9800 .
Cl1 Pd1 2.3739(16) 3_776
Cl1 Pd1 2.4786(17) .
Cl2 Pd2 2.3713(17) 3_665
Cl2 Pd2 2.4833(17) .
Se1 Pd1 2.3438(8) .
Se2 Pd2 2.3342(9) .
Pd1 Cl1 2.3739(16) 3_776
Pd2 Cl2 2.3713(17) 3_665

loop_
_geom_torsion_atom_site_label_1
_geom_torsion_atom_site_label_2
_geom_torsion_atom_site_label_3
_geom_torsion_atom_site_label_4
_geom_torsion
_geom_torsion_site_symmetry_1
_geom_torsion_site_symmetry_4
C6 C1 C2 C3 1.1(11) . .
Se1 C1 C2 C3 -171.4(5) . .
C6 C1 C2 C7 -175.7(7) . .
Se1 C1 C2 C7 11.8(9) . .
C1 C2 C3 C4 -0.4(10) . .
C7 C2 C3 C4 176.4(7) . .
C2 C3 C4 C5 -1.0(11) . .
C2 C3 C4 C8 176.5(7) . .
C3 C4 C5 C6 1.8(12) . .
C8 C4 C5 C6 -175.8(7) . .
C4 C5 C6 C1 -1.1(12) . .
C4 C5 C6 C9 178.9(8) . .
C2 C1 C6 C5 -0.4(11) . .
Se1 C1 C6 C5 171.6(6) . .
C2 C1 C6 C9 179.6(7) . .
Se1 C1 C6 C9 -8.5(10) . .
C1 C2 C7 Pd1 -9.6(9) . .
C3 C2 C7 Pd1 173.7(5) . .
C15 C10 C11 C12 -0.2(10) . .
Se1 C10 C11 C12 -177.7(5) . .
C15 C10 C11 C16 178.7(7) . .
Se1 C10 C11 C16 1.2(9) . .
C10 C11 C12 C13 1.0(10) . .
C16 C11 C12 C13 -178.0(7) . .
C11 C12 C13 C14 -1.7(10) . .
C11 C12 C13 C17 176.8(6) . .
C12 C13 C14 C15 1.7(10) . .
C17 C13 C14 C15 -176.9(6) . .
C13 C14 C15 C10 -0.9(10) . .
C13 C14 C15 C18 178.5(6) . .
C11 C10 C15 C14 0.2(10) . .
Se1 C10 C15 C14 177.4(5) . .
C11 C10 C15 C18 -179.2(6) . .
Se1 C10 C15 C18 -2.0(10) . .
C24 C19 C20 C21 -0.4(11) . .
Se2 C19 C20 C21 -171.6(5) . .
C24 C19 C20 C25 -177.8(7) . .
Se2 C19 C20 C25 10.9(9) . .
C19 C20 C21 C22 -0.4(10) . .
C25 C20 C21 C22 177.0(7) . .
C20 C21 C22 C23 0.2(11) . .
C20 C21 C22 C26 -178.1(7) . .
C21 C22 C23 C24 0.8(11) . .
C26 C22 C23 C24 179.2(7) . .
C20 C19 C24 C23 1.4(11) . .
Se2 C19 C24 C23 172.1(5) . .
C20 C19 C24 C27 -179.7(7) . .
Se2 C19 C24 C27 -9.0(10) . .
C22 C23 C24 C19 -1.6(11) . .
C22 C23 C24 C27 179.5(7) . .
C19 C20 C25 Pd2 -7.7(9) . .
C21 C20 C25 Pd2 174.9(5) . .
C33 C28 C29 C30 1.3(10) . .
Se2 C28 C29 C30 -176.9(5) . .
C33 C28 C29 C34 179.9(6) . .
Se2 C28 C29 C34 1.7(9) . .
C28 C29 C30 C31 -0.9(11) . .
C34 C29 C30 C31 -179.6(7) . .
C29 C30 C31 C32 -0.3(12) . .
C29 C30 C31 C35 177.6(8) . .
C30 C31 C32 C33 1.3(12) . .
C35 C31 C32 C33 -176.7(8) . .
C31 C32 C33 C28 -0.9(11) . .
C31 C32 C33 C36 176.8(7) . .
C29 C28 C33 C32 -0.4(10) . .
Se2 C28 C33 C32 177.7(5) . .
C29 C28 C33 C36 -177.9(7) . .
Se2 C28 C33 C36 0.2(10) . .
C2 C1 Se1 C10 -118.6(5) . .
C6 C1 Se1 C10 68.7(6) . .
C2 C1 Se1 Pd1 -7.9(5) . .
C6 C1 Se1 Pd1 179.4(5) . .
C15 C10 Se1 C1 42.9(6) . .
C11 C10 Se1 C1 -139.7(5) . .
C15 C10 Se1 Pd1 -61.2(6) . .
C11 C10 Se1 Pd1 116.2(5) . .
C20 C19 Se2 C28 -119.4(5) . .
C24 C19 Se2 C28 69.0(6) . .
C20 C19 Se2 Pd2 -8.3(5) . .
C24 C19 Se2 Pd2 -179.9(6) . .
C29 C28 Se2 C19 -143.3(5) . .
C33 C28 Se2 C19 38.5(6) . .
C29 C28 Se2 Pd2 112.2(5) . .
C33 C28 Se2 Pd2 -66.0(6) . .
C2 C7 Pd1 Se1 2.6(5) . .
C2 C7 Pd1 Cl1 -176.2(5) . 3_776
C2 C7 Pd1 Cl1 -139(41) . .
C1 Se1 Pd1 C7 2.5(3) . .
C10 Se1 Pd1 C7 111.1(3) . .
C1 Se1 Pd1 Cl1 37.8(15) . 3_776
C10 Se1 Pd1 Cl1 146.4(15) . 3_776
C1 Se1 Pd1 Cl1 -177.7(2) . .
C10 Se1 Pd1 Cl1 -69.1(2) . .
Pd1 Cl1 Pd1 C7 -37(42) 3_776 .
Pd1 Cl1 Pd1 Se1 -178.79(5) 3_776 .
Pd1 Cl1 Pd1 Cl1 0.0 3_776 3_776
C20 C25 Pd2 Se2 1.0(5) . .
C20 C25 Pd2 Cl2 -177.1(5) . 3_665
C20 C25 Pd2 Cl2 -63(18) . .
C19 Se2 Pd2 C25 3.4(3) . .
C28 Se2 Pd2 C25 112.8(3) . .
C19 Se2 Pd2 Cl2 40.6(10) . 3_665
C28 Se2 Pd2 Cl2 150.0(10) . 3_665
C19 Se2 Pd2 Cl2 -177.2(2) . .
C28 Se2 Pd2 Cl2 -67.9(2) . .
Pd2 Cl2 Pd2 C25 -114(18) 3_665 .
Pd2 Cl2 Pd2 Se2 -178.06(6) 3_665 .
Pd2 Cl2 Pd2 Cl2 0.0 3_665 3_665
